data_4507324
loop_
_publ_author_name
'Perlovich, German L.'
'Proshin, Alexey N.'
'Ol&#x2019;khovich, Marina V.'
'Sharapova, Angelica V.'
'Lermontov, Anatoly S.'

_publ_section_title
;
 Novel Spiro-Derivatives of 1,3-Thiazine Molecular Crystals: Structural
 and Thermodynamic Aspects
;
_journal_issue 2
_journal_name_full 'Crystal Growth &amp; Design'
_journal_page_first 804
_journal_paper_doi 10.1021/cg301511x
_journal_volume 13
_journal_year 2013
_chemical_formula_sum 'C16 H19 F3 N2 S'
_chemical_formula_weight 328.39
_chemical_name_systematic
; 
 ? 
;
_space_group_IT_number 2
_symmetry_cell_setting triclinic
_symmetry_space_group_name_Hall '-P 1'
_symmetry_space_group_name_H-M 'P -1'
_atom_sites_solution_hydrogens geom
_atom_sites_solution_primary direct
_atom_sites_solution_secondary difmap
_audit_creation_method SHELXL-97
_cell_angle_alpha 106.408(6)
_cell_angle_beta 90.357(6)
_cell_angle_gamma 93.635(6)
_cell_formula_units_Z 4
_cell_length_a 7.787(3)
_cell_length_b 13.595(5)
_cell_length_c 15.382(5)
_cell_measurement_reflns_used 3276
_cell_measurement_temperature 173(2)
_cell_measurement_theta_max 27.35
_cell_measurement_theta_min 2.36
_cell_volume 1558.4(10)
_computing_cell_refinement 'Bruker SAINT'
_computing_data_collection 'Bruker APEX2'
_computing_data_reduction 'Bruker SAINT'
_computing_molecular_graphics 'Bruker SHELXTL'
_computing_publication_material 'Bruker SHELXTL'
_computing_structure_refinement 'SHELXL-97 (Sheldrick, 1997)'
_computing_structure_solution 'SHELXS-97 (Sheldrick, 1990)'
_diffrn_ambient_temperature 173(2)
_diffrn_measured_fraction_theta_full 0.997
_diffrn_measured_fraction_theta_max 0.997
_diffrn_measurement_device_type 'Bruker SMART APEX II'
_diffrn_measurement_method \w
_diffrn_radiation_monochromator graphite
_diffrn_radiation_source 'fine-focus sealed tube'
_diffrn_radiation_type MoK\a
_diffrn_radiation_wavelength 0.71073
_diffrn_reflns_av_R_equivalents 0.0633
_diffrn_reflns_av_sigmaI/netI 0.0819
_diffrn_reflns_limit_h_max 9
_diffrn_reflns_limit_h_min -9
_diffrn_reflns_limit_k_max 17
_diffrn_reflns_limit_k_min -17
_diffrn_reflns_limit_l_max 19
_diffrn_reflns_limit_l_min -19
_diffrn_reflns_number 14942
_diffrn_reflns_theta_full 27.00
_diffrn_reflns_theta_max 27.00
_diffrn_reflns_theta_min 2.36
_diffrn_standards_decay_% 0
_diffrn_standards_interval_time 0
_diffrn_standards_number 0
_exptl_absorpt_coefficient_mu 0.237
_exptl_absorpt_correction_T_max 0.9953
_exptl_absorpt_correction_T_min 0.9767
_exptl_absorpt_correction_type multi-scan
_exptl_absorpt_process_details 'SADABS (Bruker, 2004)'
_exptl_crystal_colour colourless
_exptl_crystal_density_diffrn 1.400
_exptl_crystal_density_meas ?
_exptl_crystal_density_method 'not measured'
_exptl_crystal_description needle
_exptl_crystal_F_000 688
_exptl_crystal_size_max 0.10
_exptl_crystal_size_mid 0.04
_exptl_crystal_size_min 0.02
_refine_diff_density_max 0.657
_refine_diff_density_min -0.566
_refine_diff_density_rms 0.066
_refine_ls_extinction_method none
_refine_ls_goodness_of_fit_ref 1.019
_refine_ls_hydrogen_treatment mixed
_refine_ls_matrix_type full
_refine_ls_number_parameters 426
_refine_ls_number_reflns 6780
_refine_ls_number_restraints 18
_refine_ls_restrained_S_all 1.021
_refine_ls_R_factor_all 0.0901
_refine_ls_R_factor_gt 0.0574
_refine_ls_shift/su_max 0.000
_refine_ls_shift/su_mean 0.000
_refine_ls_structure_factor_coef Fsqd
_refine_ls_weighting_details 'calc w=1/[\s^2^(Fo^2^)+(0.0686P)^2^+0.0000P] where P=(Fo^2^+2Fc^2^)/3'
_refine_ls_weighting_scheme calc
_refine_ls_wR_factor_gt 0.1369
_refine_ls_wR_factor_ref 0.1486
_reflns_number_gt 4458
_reflns_number_total 6780
_reflns_threshold_expression I>2\s(I)
_cod_data_source_file cg301511x_si_012.cif
_cod_data_source_block CCDC_894499
_cod_depositor_comments
;
The following automatic conversions were performed:

'_symmetry_cell_setting' value 'Triclinic' changed to 'triclinic'
according to /home/saulius/struct/CIF-dictionaries/cif_core.dic
dictionary named 'cif_core.dic' version 2.4.2 from 2011-04-26.

Automatic conversion script
Id: cif_fix_values 1891 2012-01-12 08:04:46Z andrius 

The following automatic conversions were performed:

'_exptl_crystal_density_meas' value 'not measured' was changed to '?'
- the value is perceived as not measured.

Automatic conversion script
Id: cif_fix_values 3008 2015-01-20 13:52:24Z robertas 
;
_cod_original_cell_volume 1558.5(9)
_cod_original_sg_symbol_H-M P-1
_cod_database_code 4507324

loop_
_symmetry_equiv_pos_as_xyz
'x, y, z'
'-x, -y, -z'

loop_
_atom_site_label
_atom_site_type_symbol
_atom_site_fract_x
_atom_site_fract_y
_atom_site_fract_z
_atom_site_U_iso_or_equiv
_atom_site_adp_type
_atom_site_occupancy
_atom_site_symmetry_multiplicity
_atom_site_calc_flag
_atom_site_refinement_flags
_atom_site_disorder_assembly
_atom_site_disorder_group
S1 S 0.68717(8) 0.62217(5) 0.18399(5) 0.02795(18) Uani 1 1 d . . .
S1A S 1.19024(8) 0.62624(5) 0.37670(5) 0.02879(18) Uani 1 1 d . . .
N2A N 0.8614(3) 0.53243(15) 0.36082(13) 0.0231(5) Uani 1 1 d . . .
N2 N 0.3579(3) 0.52925(15) 0.15280(14) 0.0233(5) Uani 1 1 d . . .
C8 C 0.5075(3) 0.53682(18) 0.18910(16) 0.0220(5) Uani 1 1 d . . .
C8A C 1.0096(3) 0.54020(18) 0.32849(16) 0.0219(5) Uani 1 1 d . . .
N1A N 1.0523(3) 0.47833(16) 0.24545(14) 0.0254(5) Uani 1 1 d . . .
N1 N 0.5496(3) 0.47579(16) 0.24292(15) 0.0260(5) Uani 1 1 d . . .
C11A C 1.0853(3) 0.71713(19) 0.46933(16) 0.0247(6) Uani 1 1 d . . .
C11 C 0.5798(3) 0.71430(19) 0.13845(17) 0.0243(6) Uani 1 1 d . . .
C1 C 0.4612(3) 0.38429(18) 0.24668(17) 0.0224(5) Uani 1 1 d . . .
C1A C 0.9645(3) 0.38528(18) 0.19724(17) 0.0228(5) Uani 1 1 d . . .
C2 C 0.4672(3) 0.3586(2) 0.32849(17) 0.0258(6) Uani 1 1 d . . .
H2A H 0.5232 0.4053 0.3803 0.031 Uiso 1 1 calc R . .
C5 C 0.3012(3) 0.22376(19) 0.17844(18) 0.0269(6) Uani 1 1 d . . .
H5A H 0.2441 0.1772 0.1270 0.032 Uiso 1 1 calc R . .
C2A C 0.9735(3) 0.3556(2) 0.10279(17) 0.0271(6) Uani 1 1 d . . .
H2AA H 1.0309 0.4005 0.0733 0.033 Uiso 1 1 calc R . .
C4 C 0.3081(3) 0.19839(19) 0.25987(18) 0.0249(6) Uani 1 1 d . A .
C12A C 0.9920(3) 0.7944(2) 0.43403(18) 0.0303(6) Uani 1 1 d . . .
H12A H 0.9202 0.8341 0.4827 0.036 Uiso 1 1 calc R . .
H12B H 0.9140 0.7563 0.3828 0.036 Uiso 1 1 calc R . .
C6A C 0.8781(3) 0.31920(19) 0.23911(17) 0.0254(6) Uani 1 1 d . . .
H6AA H 0.8710 0.3383 0.3033 0.031 Uiso 1 1 calc R . .
C6 C 0.3762(3) 0.31577(19) 0.17168(17) 0.0249(6) Uani 1 1 d . . .
H6A H 0.3700 0.3325 0.1159 0.030 Uiso 1 1 calc R . .
C4A C 0.8125(3) 0.1974(2) 0.09459(18) 0.0274(6) Uani 1 1 d . B .
C12 C 0.4839(3) 0.7889(2) 0.21321(18) 0.0293(6) Uani 1 1 d . . .
H12C H 0.4130 0.8303 0.1852 0.035 Uiso 1 1 calc R . .
H12D H 0.4052 0.7488 0.2427 0.035 Uiso 1 1 calc R . .
C16A C 1.2279(4) 0.7729(2) 0.53847(18) 0.0312(6) Uani 1 1 d . . .
H16A H 1.1739 0.8123 0.5946 0.037 Uiso 1 1 calc R . .
H16B H 1.2961 0.7209 0.5541 0.037 Uiso 1 1 calc R . .
C5A C 0.8027(3) 0.2263(2) 0.18835(17) 0.0272(6) Uani 1 1 d . . .
H5AA H 0.7437 0.1818 0.2176 0.033 Uiso 1 1 calc R . .
C10A C 0.9645(3) 0.6530(2) 0.51249(17) 0.0281(6) Uani 1 1 d . . .
H10A H 0.9170 0.6988 0.5677 0.034 Uiso 1 1 calc R . .
H10B H 1.0316 0.6027 0.5314 0.034 Uiso 1 1 calc R . .
C3 C 0.3928(3) 0.2663(2) 0.33463(18) 0.0282(6) Uani 1 1 d . . .
H3A H 0.3995 0.2491 0.3902 0.034 Uiso 1 1 calc R . .
C9 C 0.3119(3) 0.5909(2) 0.09308(19) 0.0298(6) Uani 1 1 d . . .
H9A H 0.2289 0.6402 0.1249 0.036 Uiso 1 1 calc R . .
H9B H 0.2516 0.5444 0.0386 0.036 Uiso 1 1 calc R . .
C3A C 0.8999(3) 0.2619(2) 0.05198(18) 0.0291(6) Uani 1 1 d . . .
H3AA H 0.9092 0.2417 -0.0121 0.035 Uiso 1 1 calc R . .
C16 C 0.7209(4) 0.7733(2) 0.10060(18) 0.0304(6) Uani 1 1 d . . .
H16C H 0.7898 0.7232 0.0579 0.036 Uiso 1 1 calc R . .
H16D H 0.6660 0.8147 0.0660 0.036 Uiso 1 1 calc R . .
C10 C 0.4581(3) 0.65092(19) 0.06182(17) 0.0280(6) Uani 1 1 d . . .
H10C H 0.4087 0.6977 0.0308 0.034 Uiso 1 1 calc R . .
H10D H 0.5255 0.6022 0.0170 0.034 Uiso 1 1 calc R . .
C14 C 0.7381(4) 0.9188(2) 0.2434(2) 0.0383(7) Uani 1 1 d . . .
H14A H 0.8174 0.9624 0.2915 0.046 Uiso 1 1 calc R . .
H14B H 0.6802 0.9643 0.2140 0.046 Uiso 1 1 calc R . .
C7 C 0.2287(4) 0.0987(2) 0.26668(19) 0.0327(6) Uani 1 1 d . . .
C13 C 0.6042(4) 0.8614(2) 0.28549(18) 0.0338(7) Uani 1 1 d . . .
H13A H 0.5357 0.9115 0.3284 0.041 Uiso 1 1 calc R . .
H13B H 0.6628 0.8213 0.3200 0.041 Uiso 1 1 calc R . .
C9A C 0.8157(3) 0.5953(2) 0.45015(17) 0.0298(6) Uani 1 1 d . . .
H9AA H 0.7517 0.5502 0.4812 0.036 Uiso 1 1 calc R . .
H9AB H 0.7363 0.6461 0.4418 0.036 Uiso 1 1 calc R . .
C15A C 1.3481(4) 0.8454(2) 0.5051(2) 0.0357(7) Uani 1 1 d . . .
H15A H 1.4137 0.8056 0.4536 0.043 Uiso 1 1 calc R . .
H15B H 1.4313 0.8821 0.5543 0.043 Uiso 1 1 calc R . .
C13A C 1.1138(4) 0.8693(2) 0.40227(19) 0.0349(7) Uani 1 1 d . . .
H13C H 1.1726 0.8313 0.3473 0.042 Uiso 1 1 calc R . .
H13D H 1.0462 0.9211 0.3860 0.042 Uiso 1 1 calc R . .
C15 C 0.8409(4) 0.8441(2) 0.1732(2) 0.0361(7) Uani 1 1 d . . .
H15C H 0.9237 0.8831 0.1448 0.043 Uiso 1 1 calc R . .
H15D H 0.9069 0.8026 0.2035 0.043 Uiso 1 1 calc R . .
C7A C 0.7286(4) 0.0965(2) 0.0404(2) 0.0368(7) Uani 1 1 d . . .
C14A C 1.2475(4) 0.9235(2) 0.4749(2) 0.0377(7) Uani 1 1 d . . .
H14C H 1.1899 0.9674 0.5277 0.045 Uiso 1 1 calc R . .
H14D H 1.3279 0.9683 0.4510 0.045 Uiso 1 1 calc R . .
F2 F 0.1021(5) 0.0576(3) 0.2011(3) 0.0326(8) Uiso 0.50 1 d PD A 1
F1 F 0.3464(5) 0.0273(3) 0.2558(3) 0.0345(9) Uiso 0.50 1 d PD A 1
F3 F 0.1563(6) 0.1054(3) 0.3465(2) 0.0349(8) Uiso 0.50 1 d PD A 1
F3D F 0.2375(10) 0.0936(5) 0.3575(4) 0.0315(16) Uiso 0.25 1 d PD A 2
F2D F 0.0676(10) 0.0836(6) 0.2456(6) 0.049(2) Uiso 0.25 1 d PD A 2
F1D F 0.3053(11) 0.0183(6) 0.2216(5) 0.044(2) Uiso 0.25 1 d PD A 2
F1E F 0.3326(11) 0.0440(7) 0.3017(6) 0.057(2) Uiso 0.25 1 d PD A 3
F2E F 0.1700(10) 0.0348(6) 0.1875(5) 0.0403(19) Uiso 0.25 1 d PD A 3
F3E F 0.0869(9) 0.1108(5) 0.3199(5) 0.0331(16) Uiso 0.25 1 d PD A 3
F1A F 0.6823(6) 0.0954(3) -0.0425(2) 0.0330(8) Uiso 0.50 1 d PD B 4
F2A F 0.5847(5) 0.0687(3) 0.0834(2) 0.0374(9) Uiso 0.50 1 d PD B 4
F3A F 0.8344(5) 0.0178(3) 0.0320(3) 0.0397(9) Uiso 0.50 1 d PD B 4
F1B F 0.7660(11) 0.0765(6) -0.0514(5) 0.0403(18) Uiso 0.25 1 d PD B 5
F2B F 0.5568(10) 0.1013(6) 0.0427(6) 0.053(2) Uiso 0.25 1 d PD B 5
F3B F 0.7676(11) 0.0182(5) 0.0623(5) 0.0374(17) Uiso 0.25 1 d PD B 5
F1C F 0.6089(10) 0.1108(5) -0.0182(5) 0.0334(16) Uiso 0.25 1 d PD B 6
F2C F 0.6513(11) 0.0411(5) 0.0870(4) 0.0343(16) Uiso 0.25 1 d PD B 6
F3C F 0.8450(11) 0.0358(7) -0.0098(7) 0.062(2) Uiso 0.25 1 d PD B 6
H1 H 0.647(4) 0.493(2) 0.2759(18) 0.029(7) Uiso 1 1 d . . .
H1A H 1.149(4) 0.498(2) 0.2224(19) 0.037(8) Uiso 1 1 d . . .

loop_
_atom_site_aniso_label
_atom_site_aniso_U_11
_atom_site_aniso_U_22
_atom_site_aniso_U_33
_atom_site_aniso_U_23
_atom_site_aniso_U_13
_atom_site_aniso_U_12
S1 0.0227(3) 0.0219(3) 0.0417(4) 0.0142(3) -0.0040(3) -0.0036(3)
S1A 0.0232(3) 0.0233(3) 0.0326(4) -0.0026(3) -0.0014(3) -0.0042(3)
N2A 0.0220(11) 0.0218(11) 0.0223(11) 0.0018(9) -0.0020(9) -0.0015(9)
N2 0.0224(11) 0.0215(11) 0.0272(12) 0.0098(9) -0.0022(9) -0.0028(9)
C8 0.0248(13) 0.0157(12) 0.0251(13) 0.0056(10) 0.0010(10) -0.0012(10)
C8A 0.0221(13) 0.0186(12) 0.0227(13) 0.0029(10) -0.0050(10) -0.0024(10)
N1A 0.0240(12) 0.0241(11) 0.0239(12) 0.0011(9) 0.0025(9) -0.0047(9)
N1 0.0243(12) 0.0222(11) 0.0329(13) 0.0121(10) -0.0088(10) -0.0059(9)
C11A 0.0284(14) 0.0207(13) 0.0211(13) -0.0001(10) -0.0039(10) -0.0012(11)
C11 0.0278(14) 0.0210(13) 0.0274(14) 0.0126(11) -0.0010(11) -0.0006(11)
C1 0.0197(12) 0.0193(12) 0.0291(14) 0.0085(11) -0.0022(10) 0.0021(10)
C1A 0.0218(13) 0.0190(12) 0.0255(13) 0.0026(10) -0.0049(10) 0.0022(10)
C2 0.0251(13) 0.0261(14) 0.0256(14) 0.0074(11) -0.0053(11) -0.0022(11)
C5 0.0274(14) 0.0212(13) 0.0294(14) 0.0033(11) -0.0039(11) -0.0001(11)
C2A 0.0273(14) 0.0278(14) 0.0250(14) 0.0066(11) -0.0009(11) -0.0035(11)
C4 0.0238(13) 0.0194(13) 0.0317(14) 0.0075(11) 0.0021(11) 0.0017(10)
C12A 0.0306(15) 0.0291(15) 0.0285(14) 0.0037(12) -0.0042(12) 0.0038(12)
C6A 0.0308(14) 0.0228(13) 0.0216(13) 0.0049(11) -0.0025(11) 0.0001(11)
C6 0.0291(14) 0.0228(13) 0.0228(13) 0.0074(11) -0.0027(11) -0.0007(11)
C4A 0.0251(14) 0.0238(14) 0.0297(14) 0.0016(11) -0.0042(11) 0.0018(11)
C12 0.0319(15) 0.0254(14) 0.0328(15) 0.0117(12) 0.0009(12) 0.0019(12)
C16A 0.0381(16) 0.0252(14) 0.0266(14) 0.0031(11) -0.0112(12) -0.0047(12)
C5A 0.0272(14) 0.0245(14) 0.0295(14) 0.0072(11) -0.0016(11) 0.0003(11)
C10A 0.0340(15) 0.0245(14) 0.0215(13) 0.0006(11) -0.0020(11) -0.0015(11)
C3 0.0303(14) 0.0282(14) 0.0290(14) 0.0127(12) -0.0004(11) 0.0022(12)
C9 0.0277(14) 0.0282(14) 0.0369(16) 0.0154(12) -0.0085(12) -0.0010(11)
C3A 0.0271(14) 0.0324(15) 0.0231(14) 0.0014(11) -0.0035(11) -0.0016(12)
C16 0.0369(16) 0.0251(14) 0.0305(15) 0.0114(12) 0.0048(12) -0.0038(12)
C10 0.0342(15) 0.0222(13) 0.0288(14) 0.0103(11) -0.0052(12) -0.0016(11)
C14 0.0467(18) 0.0244(15) 0.0398(17) 0.0052(13) -0.0070(14) -0.0090(13)
C7 0.0339(16) 0.0249(14) 0.0388(16) 0.0079(12) 0.0018(13) 0.0026(12)
C13 0.0452(17) 0.0280(15) 0.0270(15) 0.0058(12) 0.0000(13) 0.0036(13)
C9A 0.0276(14) 0.0283(14) 0.0272(14) -0.0011(11) 0.0011(11) -0.0037(11)
C15A 0.0375(16) 0.0272(15) 0.0380(16) 0.0049(12) -0.0108(13) -0.0090(13)
C13A 0.0425(17) 0.0281(15) 0.0377(16) 0.0144(13) 0.0015(13) 0.0064(13)
C15 0.0386(17) 0.0269(15) 0.0423(17) 0.0118(13) 0.0012(13) -0.0092(13)
C7A 0.0395(17) 0.0308(16) 0.0351(16) 0.0020(13) -0.0036(13) -0.0015(13)
C14A 0.0459(18) 0.0249(15) 0.0406(17) 0.0072(13) 0.0034(14) -0.0015(13)

loop_
_atom_type_symbol
_atom_type_description
_atom_type_scat_dispersion_real
_atom_type_scat_dispersion_imag
_atom_type_scat_source
C C 0.0033 0.0016 'International Tables Vol C Tables 4.2.6.8 and 6.1.1.4'
H H 0.0000 0.0000 'International Tables Vol C Tables 4.2.6.8 and 6.1.1.4'
N N 0.0061 0.0033 'International Tables Vol C Tables 4.2.6.8 and 6.1.1.4'
F F 0.0171 0.0103 'International Tables Vol C Tables 4.2.6.8 and 6.1.1.4'
S S 0.1246 0.1234 'International Tables Vol C Tables 4.2.6.8 and 6.1.1.4'

loop_
_geom_angle_atom_site_label_1
_geom_angle_atom_site_label_2
_geom_angle_atom_site_label_3
_geom_angle
C8 S1 C11 99.73(12)
C8A S1A C11A 99.92(12)
C8A N2A C9A 122.6(2)
C8 N2 C9 122.5(2)
N2 C8 N1 121.5(2)
N2 C8 S1 129.02(19)
N1 C8 S1 109.45(18)
N2A C8A N1A 121.9(2)
N2A C8A S1A 128.94(19)
N1A C8A S1A 109.19(18)
C8A N1A C1A 126.2(2)
C8A N1A H1A 115.7(19)
C1A N1A H1A 118.0(19)
C8 N1 C1 126.6(2)
C8 N1 H1 117.7(18)
C1 N1 H1 115.5(18)
C10A C11A C12A 112.8(2)
C10A C11A C16A 109.2(2)
C12A C11A C16A 110.4(2)
C10A C11A S1A 106.56(17)
C12A C11A S1A 110.85(18)
C16A C11A S1A 106.80(18)
C10 C11 C16 110.2(2)
C10 C11 C12 112.1(2)
C16 C11 C12 110.2(2)
C10 C11 S1 106.63(17)
C16 C11 S1 106.82(18)
C12 C11 S1 110.72(17)
C6 C1 C2 119.0(2)
C6 C1 N1 122.9(2)
C2 C1 N1 117.9(2)
C6A C1A C2A 118.8(2)
C6A C1A N1A 123.2(2)
C2A C1A N1A 117.9(2)
C3 C2 C1 120.6(2)
C3 C2 H2A 119.7
C1 C2 H2A 119.7
C6 C5 C4 120.7(2)
C6 C5 H5A 119.7
C4 C5 H5A 119.7
C3A C2A C1A 120.7(2)
C3A C2A H2AA 119.6
C1A C2A H2AA 119.6
C3 C4 C5 119.4(2)
C3 C4 C7 120.0(2)
C5 C4 C7 120.6(2)
C11A C12A C13A 113.4(2)
C11A C12A H12A 108.9
C13A C12A H12A 108.9
C11A C12A H12B 108.9
C13A C12A H12B 108.9
H12A C12A H12B 107.7
C5A C6A C1A 120.5(2)
C5A C6A H6AA 119.8
C1A C6A H6AA 119.8
C5 C6 C1 120.0(2)
C5 C6 H6A 120.0
C1 C6 H6A 120.0
C3A C4A C5A 119.9(2)
C3A C4A C7A 120.5(2)
C5A C4A C7A 119.6(3)
C13 C12 C11 113.2(2)
C13 C12 H12C 108.9
C11 C12 H12C 108.9
C13 C12 H12D 108.9
C11 C12 H12D 108.9
H12C C12 H12D 107.7
C15A C16A C11A 113.8(2)
C15A C16A H16A 108.8
C11A C16A H16A 108.8
C15A C16A H16B 108.8
C11A C16A H16B 108.8
H16A C16A H16B 107.7
C6A C5A C4A 120.3(3)
C6A C5A H5AA 119.8
C4A C5A H5AA 119.8
C11A C10A C9A 113.8(2)
C11A C10A H10A 108.8
C9A C10A H10A 108.8
C11A C10A H10B 108.8
C9A C10A H10B 108.8
H10A C10A H10B 107.7
C2 C3 C4 120.2(2)
C2 C3 H3A 119.9
C4 C3 H3A 119.9
N2 C9 C10 116.9(2)
N2 C9 H9A 108.1
C10 C9 H9A 108.1
N2 C9 H9B 108.1
C10 C9 H9B 108.1
H9A C9 H9B 107.3
C2A C3A C4A 119.8(2)
C2A C3A H3AA 120.1
C4A C3A H3AA 120.1
C15 C16 C11 113.6(2)
C15 C16 H16C 108.8
C11 C16 H16C 108.8
C15 C16 H16D 108.8
C11 C16 H16D 108.8
H16C C16 H16D 107.7
C9 C10 C11 114.0(2)
C9 C10 H10C 108.8
C11 C10 H10C 108.8
C9 C10 H10D 108.8
C11 C10 H10D 108.8
H10C C10 H10D 107.6
C13 C14 C15 111.0(2)
C13 C14 H14A 109.4
C15 C14 H14A 109.4
C13 C14 H14B 109.4
C15 C14 H14B 109.4
H14A C14 H14B 108.0
F2D C7 F1D 108.2(5)
F2E C7 F1E 105.3(5)
F3 C7 F1 106.6(3)
F2E C7 F3E 103.9(5)
F1E C7 F3E 105.4(5)
F3 C7 F2 106.5(3)
F1 C7 F2 106.1(3)
F2D C7 F3D 104.1(5)
F1D C7 F3D 103.6(5)
F2D C7 C4 114.4(4)
F1D C7 C4 114.9(4)
F3 C7 C4 113.2(3)
F2E C7 C4 114.2(4)
F1E C7 C4 114.8(4)
F1 C7 C4 111.5(3)
F3E C7 C4 112.3(3)
F2 C7 C4 112.5(3)
F3D C7 C4 110.6(3)
C14 C13 C12 111.4(2)
C14 C13 H13A 109.3
C12 C13 H13A 109.3
C14 C13 H13B 109.3
C12 C13 H13B 109.3
H13A C13 H13B 108.0
N2A C9A C10A 116.4(2)
N2A C9A H9AA 108.2
C10A C9A H9AA 108.2
N2A C9A H9AB 108.2
C10A C9A H9AB 108.2
H9AA C9A H9AB 107.4
C16A C15A C14A 110.8(2)
C16A C15A H15A 109.5
C14A C15A H15A 109.5
C16A C15A H15B 109.5
C14A C15A H15B 109.5
H15A C15A H15B 108.1
C14A C13A C12A 111.7(2)
C14A C13A H13C 109.3
C12A C13A H13C 109.3
C14A C13A H13D 109.3
C12A C13A H13D 109.3
H13C C13A H13D 107.9
C16 C15 C14 110.4(2)
C16 C15 H15C 109.6
C14 C15 H15C 109.6
C16 C15 H15D 109.6
C14 C15 H15D 109.6
H15C C15 H15D 108.1
F3B C7A F2B 109.0(5)
F2C C7A F1C 106.4(5)
F2C C7A F3C 105.4(5)
F1C C7A F3C 107.0(5)
F1A C7A F3A 106.8(3)
F1A C7A F2A 108.6(3)
F3A C7A F2A 104.6(3)
F3B C7A F1B 105.5(5)
F2B C7A F1B 104.3(5)
F3B C7A C4A 116.7(4)
F2C C7A C4A 115.7(4)
F1A C7A C4A 113.3(3)
F2B C7A C4A 109.2(4)
F1C C7A C4A 110.5(4)
F3C C7A C4A 111.3(4)
F3A C7A C4A 112.0(3)
F2A C7A C4A 111.2(3)
F1B C7A C4A 111.3(4)
C13A C14A C15A 110.6(2)
C13A C14A H14C 109.5
C15A C14A H14C 109.5
C13A C14A H14D 109.5
C15A C14A H14D 109.5
H14C C14A H14D 108.1

loop_
_geom_bond_atom_site_label_1
_geom_bond_atom_site_label_2
_geom_bond_distance
S1 C8 1.777(2)
S1 C11 1.838(3)
S1A C8A 1.785(2)
S1A C11A 1.837(3)
N2A C8A 1.269(3)
N2A C9A 1.458(3)
N2 C8 1.274(3)
N2 C9 1.464(3)
C8 N1 1.379(3)
C8A N1A 1.372(3)
N1A C1A 1.404(3)
N1A H1A 0.89(3)
N1 C1 1.399(3)
N1 H1 0.89(3)
C11A C10A 1.522(4)
C11A C12A 1.530(4)
C11A C16A 1.537(3)
C11 C10 1.529(4)
C11 C16 1.532(4)
C11 C12 1.535(4)
C1 C6 1.393(3)
C1 C2 1.399(4)
C1A C6A 1.389(4)
C1A C2A 1.397(3)
C2 C3 1.376(4)
C2 H2A 0.9500
C5 C6 1.378(3)
C5 C4 1.392(4)
C5 H5A 0.9500
C2A C3A 1.379(4)
C2A H2AA 0.9500
C4 C3 1.387(4)
C4 C7 1.485(4)
C12A C13A 1.530(4)
C12A H12A 0.9900
C12A H12B 0.9900
C6A C5A 1.375(3)
C6A H6AA 0.9500
C6 H6A 0.9500
C4A C3A 1.384(4)
C4A C5A 1.387(4)
C4A C7A 1.496(4)
C12 C13 1.528(4)
C12 H12C 0.9900
C12 H12D 0.9900
C16A C15A 1.512(4)
C16A H16A 0.9900
C16A H16B 0.9900
C5A H5AA 0.9500
C10A C9A 1.525(3)
C10A H10A 0.9900
C10A H10B 0.9900
C3 H3A 0.9500
C9 C10 1.518(4)
C9 H9A 0.9900
C9 H9B 0.9900
C3A H3AA 0.9500
C16 C15 1.521(4)
C16 H16C 0.9900
C16 H16D 0.9900
C10 H10C 0.9900
C10 H10D 0.9900
C14 C13 1.519(4)
C14 C15 1.527(4)
C14 H14A 0.9900
C14 H14B 0.9900
C7 F2D 1.283(8)
C7 F1D 1.301(8)
C7 F3 1.336(4)
C7 F2E 1.339(7)
C7 F1E 1.340(8)
C7 F1 1.354(5)
C7 F3E 1.369(7)
C7 F2 1.378(4)
C7 F3D 1.419(7)
C13 H13A 0.9900
C13 H13B 0.9900
C9A H9AA 0.9900
C9A H9AB 0.9900
C15A C14A 1.529(4)
C15A H15A 0.9900
C15A H15B 0.9900
C13A C14A 1.516(4)
C13A H13C 0.9900
C13A H13D 0.9900
C15 H15C 0.9900
C15 H15D 0.9900
C7A F3B 1.257(7)
C7A F2C 1.303(7)
C7A F1A 1.318(4)
C7A F2B 1.344(8)
C7A F1C 1.352(7)
C7A F3C 1.357(9)
C7A F3A 1.369(5)
C7A F2A 1.390(5)
C7A F1B 1.396(7)
C14A H14C 0.9900
C14A H14D 0.9900

loop_
_geom_hbond_atom_site_label_D
_geom_hbond_atom_site_label_H
_geom_hbond_atom_site_label_A
_geom_hbond_distance_DH
_geom_hbond_distance_HA
_geom_hbond_distance_DA
_geom_hbond_angle_DHA
_geom_hbond_site_symmetry_A
N1 H1 N2A 0.89(3) 2.06(3) 2.949(3) 176(2) .
N1A H1A N2 0.89(3) 2.04(3) 2.926(3) 172(3) 1_655
